data_1533967
loop_
_publ_author_name
'Park Hyun Min'
'Lee Hwack Joo'
'Cho Yang Koo'

_publ_section_title
;
 Crystal structuures of (Ba1-x Lax) (Mg1/3+x/3 Nb2/3-x/3) O3 with 0.9 <= x
 <= 1.0
;
_journal_name_full 'Journal of Materials Research'
_journal_page_first 1003
_journal_page_last 1010
_journal_volume 18
_journal_year 2003
_chemical_formula_sum 'Ba0.1 La0.9 Mg0.633 Nb0.367 O3'
_chemical_name_systematic '(Ba0.1 La0.9) (Mg0.633 Nb0.367) O3'
_space_group_IT_number 14
_symmetry_space_group_name_Hall '-P 2yn'
_symmetry_space_group_name_H-M 'P 1 21/n 1'
_cell_angle_alpha 90
_cell_angle_beta 89.92
_cell_angle_gamma 90
_cell_formula_units_Z 4
_cell_length_a 5.6415
_cell_length_b 5.6606
_cell_length_c 7.9825
_cell_volume 254.915
_citation_journal_id_ASTM JMREEE
_cod_data_source_file ParkHyunMin_JMREEE_2003_422.cif
_cod_data_source_block Ba0.1La0.9Mg0.633Nb0.367O3
_cod_original_cell_volume 254.9151
_cod_original_sg_symbol_Hall '-P 2ybc (x-z,y,z)'
_cod_database_code 1533967

loop_
_symmetry_equiv_pos_as_xyz
x,y,z
-x+1/2,y+1/2,-z+1/2
-x,-y,-z
x-1/2,-y-1/2,z-1/2

loop_
_atom_site_label
_atom_site_type_symbol
_atom_site_fract_x
_atom_site_fract_y
_atom_site_fract_z
_atom_site_occupancy
_atom_site_U_iso_or_equiv
O2 O-2 0.1812 0.8409 0.0059 1 0.0
O1 O-2 0.2268 0.2129 -0.0632 1 0.0
Mg2 Mg+2 0 0.5 0 0.2667 0.0
Nb1 Nb+5 0 0.5 0 0.7333 0.0
Ba1 Ba+2 0.4946 0.5394 0.2448 0.1 0.0
O3 O-2 0.6017 0.9795 0.2707 1 0.0
La1 La+3 0.4946 0.5394 0.2448 0.9 0.0
Mg1 Mg+2 0.5 0 0 1 0.0
